data_2220892
loop_
_publ_author_name
'Long, Sihui'
'Theiss, Kathryn L.'
'Li, Tonglei'
'Loftin, Charles D.'

_publ_section_title
;
 Cyclooxygenase-1-selective inhibitor SC-560
;
_journal_coeditor_code PV2130
_journal_issue 2
_journal_name_full 'Acta Crystallographica Section E'
_journal_page_first o360
_journal_paper_doi 10.1107/S1600536809001779
_journal_volume 65
_journal_year 2009
_chemical_formula_iupac 'C17 H12 Cl F3 N2 O'
_chemical_formula_moiety 'C17 H12 Cl F3 N2 O'
_chemical_formula_sum 'C17 H12 Cl F3 N2 O'
_chemical_formula_weight 352.74
_chemical_name_systematic
;
5-(4-chlorophenyl)-1-(4-methoxyphenyl)-3-(trifluoromethyl)-1<i>H</i>-pyrazole
;
_space_group_IT_number 14
_space_group_name_Hall '-P 2yn'
_symmetry_cell_setting monoclinic
_symmetry_space_group_name_Hall '-P 2yn'
_symmetry_space_group_name_H-M 'P 1 21/n 1'
_atom_sites_solution_hydrogens geom
_atom_sites_solution_primary direct
_atom_sites_solution_secondary difmap
_audit_creation_method SHELXL-97
_cell_angle_alpha 90.00
_cell_angle_beta 116.81(3)
_cell_angle_gamma 90.00
_cell_formula_units_Z 4
_cell_length_a 15.585(3)
_cell_length_b 7.1671(14)
_cell_length_c 15.789(3)
_cell_measurement_reflns_used 3880
_cell_measurement_temperature 90(2)
_cell_measurement_theta_max 27.5
_cell_measurement_theta_min 1.0
_cell_volume 1574.0(7)
_computing_cell_refinement 'DENZO-SMN (Otwinowski & Minor, 1997)'
_computing_data_collection 'COLLECT (Hooft, 1998)'
_computing_data_reduction 'DENZO-SMN (Otwinowski & Minor, 1997)'
_computing_molecular_graphics 'SHELXTL (Sheldrick, 2008)'
_computing_publication_material 'SHELXTL (Sheldrick, 2008) and local procedures'
_computing_structure_refinement 'SHELXL97 (Sheldrick, 2008)'
_computing_structure_solution 'SHELXS97 (Sheldrick, 2008)'
_diffrn_ambient_temperature 90(2)
_diffrn_detector_area_resol_mean 18
_diffrn_measured_fraction_theta_full 0.998
_diffrn_measured_fraction_theta_max 0.998
_diffrn_measurement_device_type 'Nonius KappaCCD'
_diffrn_measurement_method '\w scans at fixed \c = 55\%'
_diffrn_radiation_monochromator graphite
_diffrn_radiation_source 'fine-focus sealed tube'
_diffrn_radiation_type MoK\a
_diffrn_radiation_wavelength 0.71073
_diffrn_reflns_av_R_equivalents 0.0200
_diffrn_reflns_av_sigmaI/netI 0.0299
_diffrn_reflns_limit_h_max 20
_diffrn_reflns_limit_h_min -20
_diffrn_reflns_limit_k_max 9
_diffrn_reflns_limit_k_min -9
_diffrn_reflns_limit_l_max 20
_diffrn_reflns_limit_l_min -20
_diffrn_reflns_number 6895
_diffrn_reflns_theta_full 27.47
_diffrn_reflns_theta_max 27.47
_diffrn_reflns_theta_min 1.52
_exptl_absorpt_coefficient_mu 0.281
_exptl_absorpt_correction_T_max 0.9724
_exptl_absorpt_correction_T_min 0.9459
_exptl_absorpt_correction_type multi-scan
_exptl_absorpt_process_details '(SCALEPACK; Otwinowski & Minor, 1997)'
_exptl_crystal_colour colorless
_exptl_crystal_density_diffrn 1.488
_exptl_crystal_density_method 'not measured'
_exptl_crystal_description block
_exptl_crystal_F_000 720
_exptl_crystal_size_max 0.20
_exptl_crystal_size_mid 0.10
_exptl_crystal_size_min 0.10
_refine_diff_density_max 0.339
_refine_diff_density_min -0.288
_refine_ls_extinction_method none
_refine_ls_goodness_of_fit_ref 1.041
_refine_ls_hydrogen_treatment constr
_refine_ls_matrix_type full
_refine_ls_number_parameters 218
_refine_ls_number_reflns 3608
_refine_ls_number_restraints 0
_refine_ls_restrained_S_all 1.041
_refine_ls_R_factor_all 0.0445
_refine_ls_R_factor_gt 0.0352
_refine_ls_shift/su_max 0.004
_refine_ls_shift/su_mean 0.000
_refine_ls_structure_factor_coef Fsqd
_refine_ls_weighting_details 'calc w=1/[\s^2^(Fo^2^)+(0.0421P)^2^+0.7994P] where P=(Fo^2^+2Fc^2^)/3'
_refine_ls_weighting_scheme calc
_refine_ls_wR_factor_gt 0.0885
_refine_ls_wR_factor_ref 0.0938
_reflns_number_gt 3030
_reflns_number_total 3608
_reflns_threshold_expression I>2\s(I)
_cod_data_source_file pv2130.cif
_cod_data_source_block I
_cod_original_cell_volume 1574.1(5)
_cod_original_sg_symbol_H-M 'P 21/n'
_cod_database_code 2220892
_cod_database_fobs_code 2220892

loop_
_symmetry_equiv_pos_as_xyz
'x, y, z'
'-x+1/2, y+1/2, -z+1/2'
'-x, -y, -z'
'x-1/2, -y-1/2, z-1/2'

loop_
_atom_site_type_symbol
_atom_site_label
_atom_site_fract_x
_atom_site_fract_y
_atom_site_fract_z
_atom_site_U_iso_or_equiv
_atom_site_adp_type
_atom_site_calc_flag
_atom_site_refinement_flags
_atom_site_occupancy
_atom_site_disorder_assembly
_atom_site_disorder_group
Cl Cl13 0.06492(3) 0.90044(6) 0.10611(2) 0.02831(12) Uani d . 1 . .
N N2 0.38203(8) 0.87316(17) 0.67980(8) 0.0188(2) Uani d . 1 . .
O O20 0.12419(8) 0.14611(15) 0.54981(7) 0.0287(3) Uani d . 1 . .
F F3 0.56584(7) 1.19886(15) 0.74065(7) 0.0382(3) Uani d . 1 . .
F F2 0.52162(8) 1.04490(15) 0.83041(6) 0.0443(3) Uani d . 1 . .
N N1 0.32413(8) 0.81035(16) 0.59070(7) 0.0169(2) Uani d . 1 . .
C C10 0.14398(10) 0.89725(19) 0.22720(9) 0.0199(3) Uani d . 1 . .
C C5 0.33171(9) 0.91657(19) 0.52240(9) 0.0171(3) Uani d . 1 . .
C C18 0.21726(10) 0.3440(2) 0.50702(9) 0.0196(3) Uani d . 1 . .
H H18 0.2135 0.2529 0.4618 0.023 Uiso calc R 1 . .
F F1 0.44389(7) 1.28688(15) 0.75784(7) 0.0448(3) Uani d . 1 . .
C C11 0.10734(10) 0.8619(2) 0.29082(10) 0.0199(3) Uani d . 1 . .
H H11 0.0408 0.8367 0.2688 0.024 Uiso calc R 1 . .
C C19 0.26912(9) 0.50583(19) 0.51716(9) 0.0179(3) Uani d . 1 . .
H H19 0.3033 0.5239 0.4809 0.021 Uiso calc R 1 . .
C C7 0.26748(10) 0.89925(18) 0.41982(9) 0.0170(3) Uani d . 1 . .
C C14 0.27105(9) 0.64202(19) 0.58060(9) 0.0173(3) Uani d . 1 . .
C C16 0.17333(11) 0.4491(2) 0.62713(10) 0.0244(3) Uani d . 1 . .
H H16 0.1419 0.4285 0.6657 0.029 Uiso calc R 1 . .
C C6 0.48912(10) 1.1368(2) 0.74825(10) 0.0222(3) Uani d . 1 . .
C C12 0.16930(10) 0.86393(19) 0.38715(9) 0.0190(3) Uani d . 1 . .
H H12 0.1449 0.8411 0.4315 0.023 Uiso calc R 1 . .
C C4 0.39888(9) 1.0532(2) 0.56958(9) 0.0189(3) Uani d . 1 . .
H H4 0.4216 1.1482 0.5428 0.023 Uiso calc R 1 . .
C C8 0.30233(10) 0.9337(2) 0.35415(10) 0.0211(3) Uani d . 1 . .
H H8 0.3689 0.9576 0.3757 0.025 Uiso calc R 1 . .
C C3 0.42585(9) 1.0204(2) 0.66545(9) 0.0190(3) Uani d . 1 . .
C C15 0.22267(10) 0.6153(2) 0.63461(10) 0.0222(3) Uani d . 1 . .
H H15 0.2231 0.7102 0.6768 0.027 Uiso calc R 1 . .
C C17 0.17048(10) 0.3143(2) 0.56306(10) 0.0217(3) Uani d . 1 . .
C C9 0.24066(11) 0.9335(2) 0.25715(10) 0.0238(3) Uani d . 1 . .
H H9 0.2645 0.9578 0.2124 0.029 Uiso calc R 1 . .
C C21 0.07544(14) 0.1110(3) 0.60633(11) 0.0403(5) Uani d . 1 . .
H H21A 0.1214 0.1185 0.6737 0.060 Uiso calc R 1 . .
H H21B 0.0468 -0.0138 0.5921 0.060 Uiso calc R 1 . .
H H21C 0.0248 0.2043 0.5919 0.060 Uiso calc R 1 . .

loop_
_atom_site_aniso_label
_atom_site_aniso_U_11
_atom_site_aniso_U_22
_atom_site_aniso_U_33
_atom_site_aniso_U_12
_atom_site_aniso_U_13
_atom_site_aniso_U_23
Cl13 0.0288(2) 0.0370(2) 0.01330(17) 0.00223(16) 0.00434(14) 0.00022(14)
N2 0.0178(6) 0.0216(6) 0.0138(5) -0.0009(5) 0.0044(4) -0.0028(4)
O20 0.0349(6) 0.0259(6) 0.0258(5) -0.0125(5) 0.0143(5) -0.0024(4)
F3 0.0326(5) 0.0472(6) 0.0402(5) -0.0209(5) 0.0211(4) -0.0206(5)
F2 0.0533(6) 0.0441(6) 0.0177(4) -0.0183(5) 0.0001(4) -0.0012(4)
N1 0.0180(5) 0.0186(6) 0.0126(5) -0.0015(5) 0.0057(4) -0.0014(4)
C10 0.0238(7) 0.0184(7) 0.0134(6) 0.0030(5) 0.0046(5) 0.0000(5)
C5 0.0177(6) 0.0180(7) 0.0159(6) 0.0022(5) 0.0080(5) 0.0011(5)
C18 0.0207(7) 0.0180(7) 0.0178(6) 0.0029(5) 0.0067(5) -0.0008(5)
F1 0.0342(5) 0.0427(6) 0.0472(6) 0.0054(5) 0.0092(5) -0.0268(5)
C11 0.0187(6) 0.0189(7) 0.0189(6) 0.0009(5) 0.0059(5) 0.0001(5)
C19 0.0188(6) 0.0189(7) 0.0170(6) 0.0031(5) 0.0089(5) 0.0019(5)
C7 0.0200(6) 0.0141(6) 0.0150(6) 0.0016(5) 0.0063(5) 0.0008(5)
C14 0.0171(6) 0.0177(7) 0.0142(6) -0.0010(5) 0.0045(5) 0.0013(5)
C16 0.0259(7) 0.0312(8) 0.0191(6) -0.0075(6) 0.0127(6) -0.0023(6)
C6 0.0208(7) 0.0240(8) 0.0207(7) -0.0022(6) 0.0084(6) -0.0033(6)
C12 0.0215(7) 0.0192(7) 0.0171(6) 0.0008(5) 0.0093(5) 0.0011(5)
C4 0.0182(6) 0.0186(7) 0.0189(6) 0.0001(5) 0.0073(5) 0.0009(5)
C8 0.0199(7) 0.0237(7) 0.0193(7) -0.0004(6) 0.0084(5) 0.0003(5)
C3 0.0166(6) 0.0195(7) 0.0191(6) 0.0013(5) 0.0066(5) -0.0008(5)
C15 0.0238(7) 0.0262(8) 0.0172(6) -0.0032(6) 0.0097(6) -0.0044(6)
C17 0.0204(7) 0.0213(7) 0.0188(6) -0.0037(6) 0.0048(5) 0.0024(5)
C9 0.0270(7) 0.0280(8) 0.0177(6) 0.0000(6) 0.0113(6) 0.0009(6)
C21 0.0495(11) 0.0482(11) 0.0253(8) -0.0297(9) 0.0188(8) -0.0057(7)

loop_
_atom_type_symbol
_atom_type_description
_atom_type_scat_dispersion_real
_atom_type_scat_dispersion_imag
_atom_type_scat_source
C C 0.0033 0.0016 'International Tables Vol C Tables 4.2.6.8 and 6.1.1.4'
H H 0.0000 0.0000 'International Tables Vol C Tables 4.2.6.8 and 6.1.1.4'
N N 0.0061 0.0033 'International Tables Vol C Tables 4.2.6.8 and 6.1.1.4'
O O 0.0106 0.0060 'International Tables Vol C Tables 4.2.6.8 and 6.1.1.4'
F F 0.0171 0.0103 'International Tables Vol C Tables 4.2.6.8 and 6.1.1.4'
Cl Cl 0.1484 0.1585 'International Tables Vol C Tables 4.2.6.8 and 6.1.1.4'

loop_
_geom_angle_atom_site_label_1
_geom_angle_atom_site_label_2
_geom_angle_atom_site_label_3
_geom_angle_site_symmetry_1
_geom_angle_site_symmetry_3
_geom_angle
_geom_angle_publ_flag
C3 N2 N1 . . 103.79(11) ?
C17 O20 C21 . . 116.75(12) ?
N2 N1 C5 . . 112.22(11) ?
N2 N1 C14 . . 118.35(11) ?
C5 N1 C14 . . 129.25(11) ?
C11 C10 C9 . . 121.85(13) ?
C11 C10 Cl13 . . 118.59(11) ?
C9 C10 Cl13 . . 119.55(11) ?
N1 C5 C4 . . 106.47(11) ?
N1 C5 C7 . . 124.14(12) ?
C4 C5 C7 . . 128.73(12) ?
C19 C18 C17 . . 120.10(13) ?
C19 C18 H18 . . 120.0 ?
C17 C18 H18 . . 120.0 ?
C10 C11 C12 . . 118.89(13) ?
C10 C11 H11 . . 120.6 ?
C12 C11 H11 . . 120.6 ?
C18 C19 C14 . . 119.66(12) ?
C18 C19 H19 . . 120.2 ?
C14 C19 H19 . . 120.2 ?
C8 C7 C12 . . 119.10(12) ?
C8 C7 C5 . . 120.19(12) ?
C12 C7 C5 . . 120.48(12) ?
C15 C14 C19 . . 120.45(13) ?
C15 C14 N1 . . 119.79(12) ?
C19 C14 N1 . . 119.76(12) ?
C17 C16 C15 . . 119.53(13) ?
C17 C16 H16 . . 120.2 ?
C15 C16 H16 . . 120.2 ?
F3 C6 F1 . . 106.49(12) ?
F3 C6 F2 . . 106.86(12) ?
F1 C6 F2 . . 106.06(12) ?
F3 C6 C3 . . 111.98(12) ?
F1 C6 C3 . . 112.21(12) ?
F2 C6 C3 . . 112.80(13) ?
C11 C12 C7 . . 120.73(13) ?
C11 C12 H12 . . 119.6 ?
C7 C12 H12 . . 119.6 ?
C5 C4 C3 . . 104.46(12) ?
C5 C4 H4 . . 127.8 ?
C3 C4 H4 . . 127.8 ?
C7 C8 C9 . . 120.73(13) ?
C7 C8 H8 . . 119.6 ?
C9 C8 H8 . . 119.6 ?
N2 C3 C4 . . 113.05(12) ?
N2 C3 C6 . . 118.86(12) ?
C4 C3 C6 . . 127.88(13) ?
C14 C15 C16 . . 119.99(13) ?
C14 C15 H15 . . 120.0 ?
C16 C15 H15 . . 120.0 ?
O20 C17 C16 . . 124.47(13) ?
O20 C17 C18 . . 115.32(13) ?
C16 C17 C18 . . 120.21(13) ?
C10 C9 C8 . . 118.70(13) ?
C10 C9 H9 . . 120.6 ?
C8 C9 H9 . . 120.6 ?
O20 C21 H21A . . 109.5 ?
O20 C21 H21B . . 109.5 ?
H21A C21 H21B . . 109.5 ?
O20 C21 H21C . . 109.5 ?
H21A C21 H21C . . 109.5 ?
H21B C21 H21C . . 109.5 ?

loop_
_geom_bond_atom_site_label_1
_geom_bond_atom_site_label_2
_geom_bond_site_symmetry_2
_geom_bond_distance
_geom_bond_publ_flag
Cl13 C10 . 1.7461(15) ?
N2 C3 . 1.3307(18) ?
N2 N1 . 1.3605(15) ?
O20 C17 . 1.3714(18) ?
O20 C21 . 1.4312(19) ?
F3 C6 . 1.3308(17) ?
F2 C6 . 1.3345(17) ?
N1 C5 . 1.3680(17) ?
N1 C14 . 1.4305(17) ?
C10 C11 . 1.384(2) ?
C10 C9 . 1.385(2) ?
C5 C4 . 1.3807(19) ?
C5 C7 . 1.4759(18) ?
C18 C19 . 1.381(2) ?
C18 C17 . 1.393(2) ?
C18 H18 . 0.9500 ?
F1 C6 . 1.3313(18) ?
C11 C12 . 1.3861(19) ?
C11 H11 . 0.9500 ?
C19 C14 . 1.3892(19) ?
C19 H19 . 0.9500 ?
C7 C8 . 1.3924(19) ?
C7 C12 . 1.3998(19) ?
C14 C15 . 1.383(2) ?
C16 C17 . 1.385(2) ?
C16 C15 . 1.393(2) ?
C16 H16 . 0.9500 ?
C6 C3 . 1.4884(19) ?
C12 H12 . 0.9500 ?
C4 C3 . 1.3962(19) ?
C4 H4 . 0.9500 ?
C8 C9 . 1.394(2) ?
C8 H8 . 0.9500 ?
C15 H15 . 0.9500 ?
C9 H9 . 0.9500 ?
C21 H21A . 0.9800 ?
C21 H21B . 0.9800 ?
C21 H21C . 0.9800 ?

loop_
_geom_torsion_atom_site_label_1
_geom_torsion_atom_site_label_2
_geom_torsion_atom_site_label_3
_geom_torsion_atom_site_label_4
_geom_torsion_site_symmetry_1
_geom_torsion_site_symmetry_2
_geom_torsion_site_symmetry_3
_geom_torsion_site_symmetry_4
_geom_torsion
_geom_torsion_publ_flag
C3 N2 N1 C5 . . . . -0.10(14) ?
C3 N2 N1 C14 . . . . 175.45(11) ?
N2 N1 C5 C4 . . . . 0.92(15) ?
C14 N1 C5 C4 . . . . -174.02(12) ?
N2 N1 C5 C7 . . . . -170.48(12) ?
C14 N1 C5 C7 . . . . 14.6(2) ?
C9 C10 C11 C12 . . . . 0.3(2) ?
Cl13 C10 C11 C12 . . . . -178.35(11) ?
C17 C18 C19 C14 . . . . -2.7(2) ?
N1 C5 C7 C8 . . . . -147.72(14) ?
C4 C5 C7 C8 . . . . 42.9(2) ?
N1 C5 C7 C12 . . . . 37.8(2) ?
C4 C5 C7 C12 . . . . -131.61(15) ?
C18 C19 C14 C15 . . . . 1.0(2) ?
C18 C19 C14 N1 . . . . -179.52(12) ?
N2 N1 C14 C15 . . . . 45.45(17) ?
C5 N1 C14 C15 . . . . -139.87(14) ?
N2 N1 C14 C19 . . . . -134.02(13) ?
C5 N1 C14 C19 . . . . 40.7(2) ?
C10 C11 C12 C7 . . . . -0.6(2) ?
C8 C7 C12 C11 . . . . 0.4(2) ?
C5 C7 C12 C11 . . . . 174.95(13) ?
N1 C5 C4 C3 . . . . -1.30(15) ?
C7 C5 C4 C3 . . . . 169.57(13) ?
C12 C7 C8 C9 . . . . 0.1(2) ?
C5 C7 C8 C9 . . . . -174.46(13) ?
N1 N2 C3 C4 . . . . -0.79(15) ?
N1 N2 C3 C6 . . . . 174.38(12) ?
C5 C4 C3 N2 . . . . 1.34(16) ?
C5 C4 C3 C6 . . . . -173.29(13) ?
F3 C6 C3 N2 . . . . 143.23(13) ?
F1 C6 C3 N2 . . . . -97.07(16) ?
F2 C6 C3 N2 . . . . 22.64(18) ?
F3 C6 C3 C4 . . . . -42.4(2) ?
F1 C6 C3 C4 . . . . 77.29(18) ?
F2 C6 C3 C4 . . . . -163.00(14) ?
C19 C14 C15 C16 . . . . 1.4(2) ?
N1 C14 C15 C16 . . . . -178.04(12) ?
C17 C16 C15 C14 . . . . -2.2(2) ?
C21 O20 C17 C16 . . . . 0.4(2) ?
C21 O20 C17 C18 . . . . 179.96(14) ?
C15 C16 C17 O20 . . . . 180.00(13) ?
C15 C16 C17 C18 . . . . 0.5(2) ?
C19 C18 C17 O20 . . . . -177.60(12) ?
C19 C18 C17 C16 . . . . 2.0(2) ?
C11 C10 C9 C8 . . . . 0.2(2) ?
Cl13 C10 C9 C8 . . . . 178.84(11) ?
C7 C8 C9 C10 . . . . -0.4(2) ?

loop_
_cod_related_entry_id
_cod_related_entry_database
_cod_related_entry_code
1 ChemSpider 3512137
